data_7158110
loop_
_publ_author_name
'Kim, Sunmi'
'Lee, Jeong Hwa'
'Yoon, Seok Hyun'
'Kim, Ikyon'

_publ_section_title
;
 A regioselective [4 + 2] annulation approach to
 5-acylindolizine-7-carbonitriles: generation of poly-substituted
 pyridines.
;
_journal_issue 26
_journal_name_full 'Organic &amp; biomolecular chemistry'
_journal_page_first 5806
_journal_page_last 5817
_journal_paper_doi 10.1039/d1ob00788b
_journal_volume 19
_journal_year 2021
_chemical_formula_moiety 'C22 H14 N2 O'
_chemical_formula_sum 'C22 H14 N2 O'
_chemical_formula_weight 322.35
_space_group_crystal_system monoclinic
_space_group_IT_number 14
_space_group_name_Hall '-P 2yn'
_space_group_name_H-M_alt 'P 1 21/n 1'
_atom_sites_solution_hydrogens geom
_atom_sites_solution_primary direct
_audit_creation_date 2021-05-27
_audit_creation_method
;
Olex2 1.2-ac21
(compiled 2015.09.16 svn.r134, GUI svn.r4998)
;
_audit_update_record
;
2021-05-27 deposited with the CCDC.	2021-06-01 downloaded from the CCDC.
;
_cell_angle_alpha 90
_cell_angle_beta 98.466(6)
_cell_angle_gamma 90
_cell_formula_units_Z 4
_cell_length_a 9.5943(7)
_cell_length_b 13.0289(8)
_cell_length_c 13.5767(9)
_cell_measurement_reflns_used 3127
_cell_measurement_temperature 294.39(10)
_cell_measurement_theta_max 27.7780
_cell_measurement_theta_min 2.8850
_cell_volume 1678.6(2)
_computing_cell_refinement 'CrysAlisPro 1.171.39.29d (Rigaku OD, 2017)'
_computing_data_collection 'CrysAlisPro 1.171.39.29d (Rigaku OD, 2017)'
_computing_data_reduction 'CrysAlisPro 1.171.39.29d (Rigaku OD, 2017)'
_computing_molecular_graphics 'Olex2 (Dolomanov et al., 2009)'
_computing_publication_material 'Olex2 (Dolomanov et al., 2009)'
_computing_structure_refinement 'ShelXL (Sheldrick, 2008)'
_computing_structure_solution 'ShelXT (Sheldrick, 2015)'
_diffrn_ambient_environment air
_diffrn_ambient_temperature 294.39(10)
_diffrn_detector 'CCD plate'
_diffrn_detector_area_resol_mean 5.2262
_diffrn_detector_type AtlasS2
_diffrn_measured_fraction_theta_full 1.000
_diffrn_measured_fraction_theta_max 0.863
_diffrn_measurement_details
;
List of Runs (angles in degrees, time in seconds):

  # Type    Start    End  Width  t~exp~   \w     \q     \k     \f   Frames
#--------------------------------------------------------------------------
  1  \w    -41.00  68.00   1.00   20.56    --  -11.20  19.00  90.00  109
  2  \w    -88.00 -13.00   1.00   20.56    --  -11.20 -19.00 -90.00   75
;
_diffrn_measurement_device 'four-circle diffractometer'
_diffrn_measurement_device_type 'SuperNova, Dual, Cu at home/near, AtlasS2'
_diffrn_measurement_method '\w scans'
_diffrn_orient_matrix_type 'CrysAlisPro convention (1999,Acta A55,543-557)'
_diffrn_orient_matrix_UB_11 0.0368689000
_diffrn_orient_matrix_UB_12 -0.0228654000
_diffrn_orient_matrix_UB_13 0.0436079000
_diffrn_orient_matrix_UB_21 -0.0649476000
_diffrn_orient_matrix_UB_22 -0.0160659000
_diffrn_orient_matrix_UB_23 0.0140536000
_diffrn_orient_matrix_UB_31 0.0042073000
_diffrn_orient_matrix_UB_32 -0.0467170000
_diffrn_orient_matrix_UB_33 -0.0262201000
_diffrn_radiation_monochromator mirror
_diffrn_radiation_probe x-ray
_diffrn_radiation_type MoK\a
_diffrn_radiation_wavelength 0.71073
_diffrn_reflns_av_R_equivalents 0.0240
_diffrn_reflns_av_unetI/netI 0.0369
_diffrn_reflns_Laue_measured_fraction_full 1.000
_diffrn_reflns_Laue_measured_fraction_max 0.863
_diffrn_reflns_limit_h_max 6
_diffrn_reflns_limit_h_min -12
_diffrn_reflns_limit_k_max 17
_diffrn_reflns_limit_k_min -17
_diffrn_reflns_limit_l_max 18
_diffrn_reflns_limit_l_min -17
_diffrn_reflns_number 8345
_diffrn_reflns_point_group_measured_fraction_full 1.000
_diffrn_reflns_point_group_measured_fraction_max 0.863
_diffrn_reflns_theta_full 26.000
_diffrn_reflns_theta_max 29.466
_diffrn_reflns_theta_min 2.439
_diffrn_source 'micro-focus sealed X-ray tube'
_diffrn_source_type 'SuperNova (Mo) X-ray Source'
_exptl_absorpt_coefficient_mu 0.079
_exptl_absorpt_correction_T_max 1.00000
_exptl_absorpt_correction_T_min 0.43621
_exptl_absorpt_correction_type multi-scan
_exptl_absorpt_process_details
;
CrysAlisPro 1.171.39.29d (Rigaku Oxford Diffraction, 2017)
Empirical absorption correction using spherical harmonics,
 implemented in SCALE3 ABSPACK scaling algorithm.
;
_exptl_crystal_colour 'clear light bronze'
_exptl_crystal_density_diffrn 1.275
_exptl_crystal_description irregular
_exptl_crystal_F_000 672
_exptl_crystal_size_max 0.3
_exptl_crystal_size_mid 0.2
_exptl_crystal_size_min 0.1
_refine_diff_density_max 0.214
_refine_diff_density_min -0.167
_refine_diff_density_rms 0.037
_refine_ls_extinction_coef 0.0110(14)
_refine_ls_extinction_expression Fc^*^=kFc[1+0.001xFc^2^\l^3^/sin(2\q)]^-1/4^
_refine_ls_extinction_method 'SHELXL-2018/3 (Sheldrick 2018)'
_refine_ls_goodness_of_fit_ref 1.048
_refine_ls_hydrogen_treatment constr
_refine_ls_matrix_type full
_refine_ls_number_parameters 227
_refine_ls_number_reflns 4024
_refine_ls_number_restraints 0
_refine_ls_restrained_S_all 1.048
_refine_ls_R_factor_all 0.0783
_refine_ls_R_factor_gt 0.0511
_refine_ls_shift/su_max 0.000
_refine_ls_shift/su_mean 0.000
_refine_ls_structure_factor_coef Fsqd
_refine_ls_weighting_details 'w=1/[\s^2^(Fo^2^)+(0.0410P)^2^+0.4460P] where P=(Fo^2^+2Fc^2^)/3'
_refine_ls_weighting_scheme calc
_refine_ls_wR_factor_gt 0.1114
_refine_ls_wR_factor_ref 0.1277
_reflns_Friedel_coverage 0.000
_reflns_number_gt 2783
_reflns_number_total 4024
_reflns_threshold_expression 'I > 2\s(I)'
_cod_data_source_file d1ob00788b2.cif
_cod_data_source_block exp_1580
_cod_depositor_comments 'Adding full bibliography for 7158110.cif.'
_cod_original_cell_volume 1678.65(19)
_cod_database_code 7158110
_chemical_oxdiff_formula C22H14N2O
_shelx_space_group_comment
;
The symmetry employed for this shelxl refinement is uniquely defined
by the following loop, which should always be used as a source of
symmetry information in preference to the above space-group names.
They are only intended as comments.
;
_diffrn_oxdiff_ac3_digest_frames
;
01df43c3efc71ea373b8840b759c27885e00027071d
;
_reflns_odcompleteness_completeness 99.86
_reflns_odcompleteness_iscentric 1
_reflns_odcompleteness_theta 26.32
_olex2_refinement_description
;
1. Fixed Uiso
 At 1.2 times of:
  All C(H) groups
2.a Aromatic/amide H refined with riding coordinates:
 C009(H009), C00A(H00A), C00C(H00C), C00D(H00D), C00G(H00G), C00H(H00H),
 C00I(H00I), C00J(H00J), C00K(H00K), C00L(H00L), C00M(H00M), C00N(H00N),
 C00O(H00O), C00P(H00P)
;
_shelx_shelxl_version_number 2018/3
_olex2_date_sample_data_collection 2021-05-26
_olex2_submission_special_instructions 'No special instructions were received'
_oxdiff_exptl_absorpt_empirical_details
;
Empirical correction (ABSPACK) includes:
- Absorption correction using spherical harmonics
- Frame scaling
;
_oxdiff_exptl_absorpt_empirical_full_max 1.444
_oxdiff_exptl_absorpt_empirical_full_min 0.496

loop_
_space_group_symop_operation_xyz
'x, y, z'
'-x+1/2, y+1/2, -z+1/2'
'-x, -y, -z'
'x-1/2, -y-1/2, z-1/2'

loop_
_atom_site_label
_atom_site_type_symbol
_atom_site_fract_x
_atom_site_fract_y
_atom_site_fract_z
_atom_site_U_iso_or_equiv
_atom_site_adp_type
_atom_site_occupancy
_atom_site_site_symmetry_order
_atom_site_calc_flag
_atom_site_refinement_flags_posn
_atom_site_refinement_flags_adp
_atom_site_refinement_flags_occupancy
_atom_site_disorder_assembly
_atom_site_disorder_group
O001 O 0.30996(15) 0.40054(9) 0.74463(11) 0.0627(4) Uani 1 1 d . . . . .
N002 N 0.31013(14) 0.53752(11) 0.56054(10) 0.0438(3) Uani 1 1 d . . . . .
C003 C 0.16567(16) 0.54195(12) 0.77138(11) 0.0383(4) Uani 1 1 d . . . . .
C004 C 0.46615(16) 0.61854(12) 0.69081(11) 0.0389(4) Uani 1 1 d . . . . .
C005 C 0.28122(17) 0.49065(12) 0.73008(12) 0.0407(4) Uani 1 1 d . . . . .
C006 C 0.35959(16) 0.55189(12) 0.66073(11) 0.0393(4) Uani 1 1 d . . . . .
C007 C 0.51902(16) 0.63206(13) 0.79858(12) 0.0409(4) Uani 1 1 d . . . . .
C008 C 0.52652(17) 0.67453(13) 0.61563(12) 0.0436(4) Uani 1 1 d . . . . .
C009 C 0.13286(18) 0.64408(13) 0.75102(13) 0.0460(4) Uani 1 1 d . . . . .
H009 H 0.188105 0.682827 0.714114 0.055 Uiso 1 1 calc R . . . .
C00A C 0.57773(18) 0.55004(14) 0.85558(13) 0.0467(4) Uani 1 1 d . . . . .
H00A H 0.584163 0.486140 0.826054 0.056 Uiso 1 1 calc R . . . .
N00B N 0.7307(2) 0.80242(14) 0.66156(14) 0.0714(5) Uani 1 1 d . . . . .
C00C C 0.08280(19) 0.48573(14) 0.82763(13) 0.0479(4) Uani 1 1 d . . . . .
H00C H 0.104346 0.417339 0.842425 0.058 Uiso 1 1 calc R . . . .
C00D C 0.47767(19) 0.65989(14) 0.51681(13) 0.0493(4) Uani 1 1 d . . . . .
H00D H 0.518416 0.696025 0.469290 0.059 Uiso 1 1 calc R . . . .
C00E C 0.36803(19) 0.59185(14) 0.48616(12) 0.0474(4) Uani 1 1 d . . . . .
C00F C 0.6408(2) 0.74490(14) 0.64309(14) 0.0519(5) Uani 1 1 d . . . . .
C00G C -0.0310(2) 0.53060(16) 0.86158(14) 0.0568(5) Uani 1 1 d . . . . .
H00G H -0.085765 0.492572 0.899384 0.068 Uiso 1 1 calc R . . . .
C00H C 0.6266(2) 0.56256(16) 0.95568(14) 0.0553(5) Uani 1 1 d . . . . .
H00H H 0.666416 0.507211 0.992933 0.066 Uiso 1 1 calc R . . . .
C00I C -0.0638(2) 0.63186(15) 0.83963(15) 0.0586(5) Uani 1 1 d . . . . .
H00I H -0.141698 0.661746 0.861627 0.070 Uiso 1 1 calc R . . . .
C00J C 0.0185(2) 0.68856(14) 0.78529(15) 0.0565(5) Uani 1 1 d . . . . .
H00J H -0.002882 0.757179 0.771519 0.068 Uiso 1 1 calc R . . . .
C00K C 0.5125(2) 0.72663(14) 0.84443(14) 0.0569(5) Uani 1 1 d . . . . .
H00K H 0.475213 0.782819 0.807293 0.068 Uiso 1 1 calc R . . . .
C00L C 0.6169(2) 0.65592(18) 1.00052(14) 0.0614(5) Uani 1 1 d . . . . .
H00L H 0.648053 0.663617 1.068282 0.074 Uiso 1 1 calc R . . . .
C00M C 0.2043(2) 0.47647(15) 0.51548(14) 0.0569(5) Uani 1 1 d . . . . .
H00M H 0.149113 0.432555 0.547563 0.068 Uiso 1 1 calc R . . . .
C00N C 0.2935(2) 0.56145(17) 0.39569(14) 0.0621(5) Uani 1 1 d . . . . .
H00N H 0.308334 0.584317 0.333165 0.075 Uiso 1 1 calc R . . . .
C00O C 0.1932(2) 0.49096(17) 0.41502(15) 0.0662(6) Uani 1 1 d . . . . .
H00O H 0.128477 0.458623 0.367240 0.079 Uiso 1 1 calc R . . . .
C00P C 0.5609(2) 0.73819(17) 0.94488(15) 0.0657(6) Uani 1 1 d . . . . .
H00P H 0.555527 0.801929 0.974926 0.079 Uiso 1 1 calc R . . . .

loop_
_atom_site_aniso_label
_atom_site_aniso_U_11
_atom_site_aniso_U_22
_atom_site_aniso_U_33
_atom_site_aniso_U_23
_atom_site_aniso_U_13
_atom_site_aniso_U_12
O001 0.0676(9) 0.0428(7) 0.0815(10) 0.0102(7) 0.0233(7) 0.0105(6)
N002 0.0409(8) 0.0521(8) 0.0384(7) -0.0021(6) 0.0051(6) 0.0060(6)
C003 0.0378(8) 0.0423(9) 0.0345(8) -0.0023(7) 0.0040(6) -0.0052(7)
C004 0.0384(9) 0.0397(8) 0.0392(8) 0.0026(7) 0.0079(7) 0.0054(7)
C005 0.0398(9) 0.0401(9) 0.0413(9) 0.0004(7) 0.0029(7) -0.0005(7)
C006 0.0379(9) 0.0431(9) 0.0378(8) 0.0009(7) 0.0082(6) 0.0070(7)
C007 0.0369(8) 0.0458(9) 0.0404(9) 0.0031(7) 0.0067(7) -0.0003(7)
C008 0.0430(9) 0.0435(9) 0.0455(9) 0.0070(8) 0.0100(7) 0.0058(7)
C009 0.0447(10) 0.0414(9) 0.0545(10) 0.0007(8) 0.0159(8) -0.0034(7)
C00A 0.0446(10) 0.0488(10) 0.0474(10) 0.0056(8) 0.0091(8) 0.0001(7)
N00B 0.0671(12) 0.0629(11) 0.0852(13) 0.0046(10) 0.0139(10) -0.0114(9)
C00C 0.0495(10) 0.0481(10) 0.0468(10) 0.0038(8) 0.0091(8) -0.0054(8)
C00D 0.0536(11) 0.0528(10) 0.0434(10) 0.0135(8) 0.0135(8) 0.0114(8)
C00E 0.0502(10) 0.0544(10) 0.0383(9) 0.0042(8) 0.0090(7) 0.0153(8)
C00F 0.0521(11) 0.0486(10) 0.0571(11) 0.0096(9) 0.0151(9) 0.0027(9)
C00G 0.0532(11) 0.0669(12) 0.0544(11) -0.0033(10) 0.0215(9) -0.0155(9)
C00H 0.0512(11) 0.0665(12) 0.0474(10) 0.0171(10) 0.0044(8) -0.0010(9)
C00I 0.0480(11) 0.0609(12) 0.0709(13) -0.0203(10) 0.0227(9) -0.0079(9)
C00J 0.0522(11) 0.0426(10) 0.0779(13) -0.0097(9) 0.0204(10) -0.0002(8)
C00K 0.0689(13) 0.0485(10) 0.0515(11) 0.0004(9) 0.0028(9) 0.0061(9)
C00L 0.0621(13) 0.0813(15) 0.0398(10) 0.0003(10) 0.0041(9) -0.0084(11)
C00M 0.0499(11) 0.0659(12) 0.0532(11) -0.0113(10) 0.0018(8) -0.0012(9)
C00N 0.0696(14) 0.0765(14) 0.0387(10) -0.0012(10) 0.0026(9) 0.0224(11)
C00O 0.0630(13) 0.0791(14) 0.0518(12) -0.0170(11) -0.0071(9) 0.0113(11)
C00P 0.0804(15) 0.0629(13) 0.0519(11) -0.0112(10) 0.0040(10) 0.0011(11)

loop_
_atom_type_symbol
_atom_type_description
_atom_type_scat_dispersion_real
_atom_type_scat_dispersion_imag
_atom_type_scat_source
C C 0.0033 0.0016 'International Tables Vol C Tables 4.2.6.8 and 6.1.1.4'
H H 0.0000 0.0000 'International Tables Vol C Tables 4.2.6.8 and 6.1.1.4'
N N 0.0061 0.0033 'International Tables Vol C Tables 4.2.6.8 and 6.1.1.4'
O O 0.0106 0.0060 'International Tables Vol C Tables 4.2.6.8 and 6.1.1.4'

loop_
_geom_angle_atom_site_label_1
_geom_angle_atom_site_label_2
_geom_angle_atom_site_label_3
_geom_angle
_geom_angle_site_symmetry_1
_geom_angle_site_symmetry_3
_geom_angle_publ_flag
C006 N002 C00E 121.35(14) . . ?
C00M N002 C006 130.13(15) . . ?
C00M N002 C00E 108.50(15) . . ?
C009 C003 C005 121.39(14) . . ?
C009 C003 C00C 118.96(15) . . ?
C00C C003 C005 119.56(15) . . ?
C006 C004 C007 120.30(14) . . ?
C006 C004 C008 118.25(15) . . ?
C008 C004 C007 121.45(14) . . ?
O001 C005 C003 122.78(15) . . ?
O001 C005 C006 119.21(14) . . ?
C003 C005 C006 117.86(13) . . ?
N002 C006 C005 114.16(14) . . ?
C004 C006 N002 121.03(14) . . ?
C004 C006 C005 124.77(14) . . ?
C00A C007 C004 120.57(15) . . ?
C00K C007 C004 121.05(15) . . ?
C00K C007 C00A 118.37(16) . . ?
C00D C008 C004 120.52(16) . . ?
C00D C008 C00F 118.82(16) . . ?
C00F C008 C004 120.65(15) . . ?
C003 C009 H009 119.9 . . ?
C00J C009 C003 120.27(15) . . ?
C00J C009 H009 119.9 . . ?
C007 C00A H00A 119.7 . . ?
C00H C00A C007 120.57(17) . . ?
C00H C00A H00A 119.7 . . ?
C003 C00C H00C 119.8 . . ?
C00G C00C C003 120.42(17) . . ?
C00G C00C H00C 119.8 . . ?
C008 C00D H00D 119.4 . . ?
C008 C00D C00E 121.12(16) . . ?
C00E C00D H00D 119.4 . . ?
C00D C00E N002 117.71(15) . . ?
C00N C00E N002 106.55(17) . . ?
C00N C00E C00D 135.73(18) . . ?
N00B C00F C008 177.5(2) . . ?
C00C C00G H00G 120.0 . . ?
C00C C00G C00I 120.10(16) . . ?
C00I C00G H00G 120.0 . . ?
C00A C00H H00H 119.8 . . ?
C00L C00H C00A 120.47(18) . . ?
C00L C00H H00H 119.8 . . ?
C00G C00I H00I 120.0 . . ?
C00J C00I C00G 119.98(17) . . ?
C00J C00I H00I 120.0 . . ?
C009 C00J H00J 119.9 . . ?
C00I C00J C009 120.24(17) . . ?
C00I C00J H00J 119.9 . . ?
C007 C00K H00K 119.7 . . ?
C00P C00K C007 120.60(18) . . ?
C00P C00K H00K 119.7 . . ?
C00H C00L H00L 120.2 . . ?
C00H C00L C00P 119.68(18) . . ?
C00P C00L H00L 120.2 . . ?
N002 C00M H00M 125.9 . . ?
N002 C00M C00O 108.13(18) . . ?
C00O C00M H00M 125.9 . . ?
C00E C00N H00N 126.1 . . ?
C00O C00N C00E 107.72(18) . . ?
C00O C00N H00N 126.1 . . ?
C00M C00O C00N 109.10(19) . . ?
C00M C00O H00O 125.5 . . ?
C00N C00O H00O 125.5 . . ?
C00K C00P H00P 119.8 . . ?
C00L C00P C00K 120.30(19) . . ?
C00L C00P H00P 119.8 . . ?

loop_
_geom_bond_atom_site_label_1
_geom_bond_atom_site_label_2
_geom_bond_distance
_geom_bond_site_symmetry_2
_geom_bond_publ_flag
O001 C005 1.2155(19) . ?
N002 C006 1.386(2) . ?
N002 C00E 1.412(2) . ?
N002 C00M 1.362(2) . ?
C003 C005 1.474(2) . ?
C003 C009 1.386(2) . ?
C003 C00C 1.390(2) . ?
C004 C006 1.358(2) . ?
C004 C007 1.487(2) . ?
C004 C008 1.443(2) . ?
C005 C006 1.516(2) . ?
C007 C00A 1.389(2) . ?
C007 C00K 1.386(2) . ?
C008 C00D 1.368(2) . ?
C008 C00F 1.436(3) . ?
C009 H009 0.9300 . ?
C009 C00J 1.381(2) . ?
C00A H00A 0.9300 . ?
C00A C00H 1.381(2) . ?
N00B C00F 1.142(2) . ?
C00C H00C 0.9300 . ?
C00C C00G 1.376(3) . ?
C00D H00D 0.9300 . ?
C00D C00E 1.392(3) . ?
C00E C00N 1.385(3) . ?
C00G H00G 0.9300 . ?
C00G C00I 1.379(3) . ?
C00H H00H 0.9300 . ?
C00H C00L 1.369(3) . ?
C00I H00I 0.9300 . ?
C00I C00J 1.373(3) . ?
C00J H00J 0.9300 . ?
C00K H00K 0.9300 . ?
C00K C00P 1.383(3) . ?
C00L H00L 0.9300 . ?
C00L C00P 1.374(3) . ?
C00M H00M 0.9300 . ?
C00M C00O 1.365(3) . ?
C00N H00N 0.9300 . ?
C00N C00O 1.384(3) . ?
C00O H00O 0.9300 . ?
C00P H00P 0.9300 . ?

loop_
_geom_torsion_atom_site_label_1
_geom_torsion_atom_site_label_2
_geom_torsion_atom_site_label_3
_geom_torsion_atom_site_label_4
_geom_torsion
_geom_torsion_site_symmetry_1
_geom_torsion_site_symmetry_2
_geom_torsion_site_symmetry_3
_geom_torsion_site_symmetry_4
_geom_torsion_publ_flag
O001 C005 C006 N002 80.3(2) . . . . ?
O001 C005 C006 C004 -101.9(2) . . . . ?
N002 C00E C00N C00O 0.2(2) . . . . ?
N002 C00M C00O C00N 0.4(2) . . . . ?
C003 C005 C006 N002 -95.36(16) . . . . ?
C003 C005 C006 C004 82.4(2) . . . . ?
C003 C009 C00J C00I -0.1(3) . . . . ?
C003 C00C C00G C00I 0.2(3) . . . . ?
C004 C007 C00A C00H -179.90(15) . . . . ?
C004 C007 C00K C00P 179.47(17) . . . . ?
C004 C008 C00D C00E 0.7(2) . . . . ?
C005 C003 C009 C00J 175.82(16) . . . . ?
C005 C003 C00C C00G -175.93(16) . . . . ?
C006 N002 C00E C00D 0.6(2) . . . . ?
C006 N002 C00E C00N -178.74(14) . . . . ?
C006 N002 C00M C00O 178.38(16) . . . . ?
C006 C004 C007 C00A 61.4(2) . . . . ?
C006 C004 C007 C00K -119.28(19) . . . . ?
C006 C004 C008 C00D -0.4(2) . . . . ?
C006 C004 C008 C00F -179.09(15) . . . . ?
C007 C004 C006 N002 -179.28(13) . . . . ?
C007 C004 C006 C005 3.1(2) . . . . ?
C007 C004 C008 C00D 179.07(15) . . . . ?
C007 C004 C008 C00F 0.4(2) . . . . ?
C007 C00A C00H C00L 0.5(3) . . . . ?
C007 C00K C00P C00L 0.3(3) . . . . ?
C008 C004 C006 N002 0.2(2) . . . . ?
C008 C004 C006 C005 -177.42(14) . . . . ?
C008 C004 C007 C00A -118.04(17) . . . . ?
C008 C004 C007 C00K 61.3(2) . . . . ?
C008 C00D C00E N002 -0.8(2) . . . . ?
C008 C00D C00E C00N 178.29(19) . . . . ?
C009 C003 C005 O001 -178.07(17) . . . . ?
C009 C003 C005 C006 -2.6(2) . . . . ?
C009 C003 C00C C00G 0.7(3) . . . . ?
C00A C007 C00K C00P -1.2(3) . . . . ?
C00A C00H C00L C00P -1.4(3) . . . . ?
C00C C003 C005 O001 -1.5(3) . . . . ?
C00C C003 C005 C006 173.99(15) . . . . ?
C00C C003 C009 C00J -0.7(3) . . . . ?
C00C C00G C00I C00J -1.1(3) . . . . ?
C00D C00E C00N C00O -178.9(2) . . . . ?
C00E N002 C006 C004 -0.3(2) . . . . ?
C00E N002 C006 C005 177.56(14) . . . . ?
C00E N002 C00M C00O -0.3(2) . . . . ?
C00E C00N C00O C00M -0.4(2) . . . . ?
C00F C008 C00D C00E 179.40(16) . . . . ?
C00G C00I C00J C009 1.1(3) . . . . ?
C00H C00L C00P C00K 1.0(3) . . . . ?
C00K C007 C00A C00H 0.8(2) . . . . ?
C00M N002 C006 C004 -178.81(16) . . . . ?
C00M N002 C006 C005 -0.9(2) . . . . ?
C00M N002 C00E C00D 179.36(15) . . . . ?
C00M N002 C00E C00N 0.05(19) . . . . ?
